data_7717307
loop_
_publ_author_name
'Yeung, Jason'
'Yeganeh-Salman, Amir'
'Miao, Linkun'
'Stephan, Douglas W.'

_publ_section_title
;
 Reactions of 1,1- and 1,2-bis-boranes with a protic diamine and
 hydrazine.
;
_journal_issue 46
_journal_name_full 'Dalton transactions (Cambridge, England : 2003)'
_journal_page_first 18727
_journal_page_last 18735
_journal_paper_doi 10.1039/d4dt02704c
_journal_volume 53
_journal_year 2024
_chemical_formula_moiety '2(C H2 Cl2), C38 H16 B2 F20 N2'
_chemical_formula_sum 'C40 H20 B2 Cl4 F20 N2'
_chemical_formula_weight 1072.045
_space_group_crystal_system monoclinic
_space_group_IT_number 14
_space_group_name_Hall '-P 2yn'
_space_group_name_H-M_alt 'P 1 21/n 1'
_symmetry_Int_Tables_number 14
_audit_creation_date 2024-09-23
_audit_creation_method
;
Olex2 1.5
(compiled 2024.02.16 svn.r378c4104 for OlexSys, GUI svn.r6928)
;
_audit_update_record
;
2024-09-23 deposited with the CCDC.	2024-10-25 downloaded from the CCDC.
;
_cell_angle_alpha 90
_cell_angle_beta 113.044(5)
_cell_angle_gamma 90
_cell_formula_units_Z 4
_cell_length_a 13.6514(13)
_cell_length_b 22.8589(15)
_cell_length_c 14.2902(11)
_cell_measurement_reflns_used 6271
_cell_measurement_temperature 149.99
_cell_measurement_theta_max 26.43
_cell_measurement_theta_min 2.36
_cell_volume 4103.5(6)
_computing_molecular_graphics 'Olex2 1.5 (Dolomanov et al., 2009)'
_computing_publication_material 'Olex2 1.5 (Dolomanov et al., 2009)'
_computing_structure_refinement 'olex2.refine 1.5 (Bourhis et al., 2015)'
_diffrn_ambient_temperature 149.99
_diffrn_measured_fraction_theta_full 0.9570
_diffrn_measured_fraction_theta_max 0.9570
_diffrn_measurement_device_type 'Bruker APEX-II CCD'
_diffrn_measurement_method '\f and \w scans'
_diffrn_radiation_type 'Mo K\a'
_diffrn_radiation_wavelength 0.71073
_diffrn_reflns_av_R_equivalents 0.1280
_diffrn_reflns_av_unetI/netI 0.1359
_diffrn_reflns_Laue_measured_fraction_full 0.9570
_diffrn_reflns_Laue_measured_fraction_max 0.9570
_diffrn_reflns_limit_h_max 17
_diffrn_reflns_limit_h_min -17
_diffrn_reflns_limit_k_max 28
_diffrn_reflns_limit_k_min -28
_diffrn_reflns_limit_l_max 16
_diffrn_reflns_limit_l_min -17
_diffrn_reflns_number 36922
_diffrn_reflns_point_group_measured_fraction_full 0.9570
_diffrn_reflns_point_group_measured_fraction_max 0.9570
_diffrn_reflns_theta_full 24.9971
_diffrn_reflns_theta_max 25.00
_diffrn_reflns_theta_min 1.75
_diffrn_standards_number 0
_exptl_absorpt_coefficient_mu 0.416
_exptl_absorpt_correction_type none
_exptl_crystal_density_diffrn 1.735
_exptl_crystal_description rods
_exptl_crystal_F_000 2132.443
_exptl_crystal_size_max 0.1
_exptl_crystal_size_mid 0.1
_exptl_crystal_size_min 0.1
_refine_diff_density_max 1.4824
_refine_diff_density_min -1.2698
_refine_diff_density_rms 0.2796
_refine_ls_d_res_high 0.8410
_refine_ls_d_res_low 11.6400
_refine_ls_goodness_of_fit_ref 1.0988
_refine_ls_hydrogen_treatment mixed
_refine_ls_matrix_type full
_refine_ls_number_constraints 32
_refine_ls_number_parameters 621
_refine_ls_number_reflns 6917
_refine_ls_number_restraints 0
_refine_ls_restrained_S_all 1.0988
_refine_ls_R_factor_all 0.1689
_refine_ls_R_factor_gt 0.1059
_refine_ls_shift/su_max 0.0010
_refine_ls_shift/su_mean 0.0000
_refine_ls_structure_factor_coef Fsqd
_refine_ls_weighting_details 'w=1/[\s^2^(Fo^2^)+(0.1314P)^2^+9.2218P] where P=(Fo^2^+2Fc^2^)/3'
_refine_ls_weighting_scheme calc
_refine_ls_wR_factor_gt 0.2422
_refine_ls_wR_factor_ref 0.2748
_reflns_Friedel_coverage 0.0
_reflns_limit_h_max 9
_reflns_limit_h_min -16
_reflns_limit_k_max 27
_reflns_limit_k_min 0
_reflns_limit_l_max 16
_reflns_limit_l_min -8
_reflns_number_gt 3978
_reflns_number_total 6917
_reflns_threshold_expression I>=2u(I)
_cod_data_source_file d4dt02704c2.cif
_cod_data_source_block FIN_a_CCDC2
_cod_depositor_comments 'Adding full bibliography for 7717302--7717308.cif.'
_cod_database_code 7717307
_olex2_refinement_description
;
1. Fixed Uiso
 At 1.2 times of:
  All C(H) groups, All C(H,H) groups, All N(H,H) groups
2.a Ternary CH refined with riding coordinates:
 C25(H25)
2.b Secondary CH2 refined with riding coordinates:
 C26(H26a,H26b), C39(H39a,H39b), C40(H40a,H40b), N1(H1a,H1b)
2.c Aromatic/amide H refined with riding coordinates:
 C37(H37), C36(H36), C35(H35), C34(H34), C28(H28), C29(H29), C30(H30),
 C31(H31), C32(H32)
;
_olex2_submission_special_instructions 'No special instructions were received'

loop_
_space_group_symop_id
_space_group_symop_operation_xyz
1 x,y,z
2 -x+1/2,y+1/2,-z+1/2
3 -x,-y,-z
4 x-1/2,-y-1/2,z-1/2

loop_
_atom_site_label
_atom_site_type_symbol
_atom_site_fract_x
_atom_site_fract_y
_atom_site_fract_z
_atom_site_U_iso_or_equiv
_atom_site_adp_type
_atom_site_occupancy
_atom_site_refinement_flags_posn
Cl2 Cl 0.8070(2) -0.03667(11) 0.50869(19) 0.0624(8) Uani 1.000000 .
Cl1 Cl 0.6635(2) 0.03973(13) 0.5597(2) 0.0767(9) Uani 1.000000 .
Cl4 Cl 0.4409(3) 0.37273(11) 0.3009(2) 0.0892(11) Uani 1.000000 .
Cl3 Cl 0.3748(3) 0.47974(16) 0.3655(3) 0.1001(12) Uani 1.000000 .
F16 F 0.7465(3) 0.22169(16) 0.7119(3) 0.0250(10) Uani 1.000000 .
F10 F 0.3206(3) 0.37543(16) 0.8617(3) 0.0287(10) Uani 1.000000 .
F15 F 0.6467(4) 0.36918(18) 0.5830(3) 0.0330(11) Uani 1.000000 .
F20 F 0.4030(3) 0.28914(17) 0.4935(3) 0.0276(10) Uani 1.000000 .
F5 F 0.2539(3) 0.20577(17) 0.7800(3) 0.0272(10) Uani 1.000000 .
F17 F 0.7667(3) 0.17073(17) 0.5542(3) 0.0320(10) Uani 1.000000 .
F6 F 0.2057(3) 0.29185(17) 0.5321(3) 0.0282(10) Uani 1.000000 .
F11 F 0.7470(3) 0.31702(18) 0.9289(3) 0.0320(11) Uani 1.000000 .
F1 F 0.5554(3) 0.3242(2) 0.9573(3) 0.0381(11) Uani 1.000000 .
F19 F 0.4291(3) 0.23889(19) 0.3397(3) 0.0337(11) Uani 1.000000 .
F7 F 0.0372(3) 0.36260(19) 0.4718(3) 0.0365(11) Uani 1.000000 .
F12 F 0.9154(4) 0.3866(2) 0.9785(3) 0.0413(12) Uani 1.000000 .
F9 F 0.1522(4) 0.44327(19) 0.8004(3) 0.0394(12) Uani 1.000000 .
F4 F 0.2576(4) 0.16683(19) 0.9557(3) 0.0415(12) Uani 1.000000 .
F18 F 0.6089(4) 0.1793(2) 0.3642(3) 0.0395(12) Uani 1.000000 .
F13 F 0.9541(4) 0.4479(2) 0.8334(4) 0.0439(12) Uani 1.000000 .
F2 F 0.5544(4) 0.2862(2) 1.1312(3) 0.0481(13) Uani 1.000000 .
F3 F 0.4075(4) 0.2061(2) 1.1351(3) 0.0481(13) Uani 1.000000 .
F8 F 0.0076(4) 0.4397(2) 0.6030(4) 0.0463(13) Uani 1.000000 .
F14 F 0.8159(4) 0.4381(2) 0.6359(3) 0.0453(13) Uani 1.000000 .
N1 N 0.3712(4) 0.2336(2) 0.6724(4) 0.0169(13) Uani 1.000000 .
N2 N 0.6058(6) 0.2425(2) 0.8012(5) 0.0164(13) Uani 1.000000 .
C24 C 0.4983(5) 0.2616(3) 0.5143(5) 0.0155(15) Uani 1.000000 .
C20 C 0.6646(5) 0.2281(3) 0.6198(5) 0.0177(15) Uani 1.000000 .
C23 C 0.5065(6) 0.2353(3) 0.4316(5) 0.0214(16) Uani 1.000000 .
C38 C 0.5507(5) 0.1871(3) 0.7681(5) 0.0154(15) Uani 1.000000 .
C1 C 0.4051(5) 0.2667(3) 0.8574(5) 0.0179(15) Uani 1.000000 .
C33 C 0.4415(6) 0.1828(3) 0.7114(5) 0.0160(15) Uani 1.000000 .
C25 C 0.4803(5) 0.3320(3) 0.7257(5) 0.0181(16) Uani 1.000000 .
C13 C 0.6872(5) 0.3378(3) 0.7527(5) 0.0181(16) Uani 1.000000 .
C19 C 0.5743(6) 0.2608(3) 0.6110(5) 0.0180(16) Uani 1.000000 .
C6 C 0.3317(6) 0.2263(3) 0.8655(5) 0.0198(16) Uani 1.000000 .
C9 C 0.1050(6) 0.3642(3) 0.5680(5) 0.0230(17) Uani 1.000000 .
C21 C 0.6765(6) 0.2002(3) 0.5386(6) 0.0244(18) Uani 1.000000 .
C7 C 0.2728(6) 0.3286(3) 0.7011(5) 0.0171(16) Uani 1.000000 .
C8 C 0.1950(6) 0.3289(3) 0.6042(5) 0.0221(17) Uani 1.000000 .
C4 C 0.4060(7) 0.2256(3) 1.0460(5) 0.0282(19) Uani 1.000000 .
C2 C 0.4793(6) 0.2848(3) 0.9510(6) 0.0248(17) Uani 1.000000 .
C18 C 0.7105(6) 0.3716(3) 0.6814(5) 0.0219(17) Uani 1.000000 .
C11 C 0.1644(6) 0.4051(3) 0.7339(5) 0.0242(18) Uani 1.000000 .
C12 C 0.2523(6) 0.3691(3) 0.7653(5) 0.0190(16) Uani 1.000000 .
C5 C 0.3317(6) 0.2061(3) 0.9561(6) 0.0246(18) Uani 1.000000 .
C14 C 0.7603(6) 0.3468(3) 0.8514(5) 0.0220(17) Uani 1.000000 .
C15 C 0.8481(6) 0.3821(3) 0.8811(5) 0.0236(17) Uani 1.000000 .
C34 C 0.3961(6) 0.1276(3) 0.6877(5) 0.0268(18) Uani 1.000000 .
C16 C 0.8673(6) 0.4134(3) 0.8071(7) 0.032(2) Uani 1.000000 .
C3 C 0.4796(6) 0.2659(3) 1.0438(5) 0.0276(18) Uani 1.000000 .
C17 C 0.7976(6) 0.4079(3) 0.7068(6) 0.0272(18) Uani 1.000000 .
C22 C 0.5979(6) 0.2047(3) 0.4439(5) 0.0219(17) Uani 1.000000 .
C37 C 0.6113(6) 0.1361(3) 0.7960(5) 0.0258(18) Uani 1.000000 .
C10 C 0.0916(6) 0.4033(3) 0.6359(6) 0.033(2) Uani 1.000000 .
C27 C 0.3944(7) 0.4369(3) 0.6777(8) 0.039(2) Uani 1.000000 .
C36 C 0.5650(7) 0.0818(3) 0.7700(6) 0.0330(19) Uani 1.000000 .
C35 C 0.4574(7) 0.0772(3) 0.7169(6) 0.034(2) Uani 1.000000 .
B2 B 0.5804(7) 0.2961(3) 0.7169(6) 0.0187(18) Uani 1.000000 .
B1 B 0.3870(7) 0.2930(3) 0.7433(6) 0.0181(18) Uani 1.000000 .
C32 C 0.3066(8) 0.4643(4) 0.5959(7) 0.047(2) Uani 1.000000 .
C26 C 0.4402(7) 0.3822(3) 0.6465(6) 0.037(2) Uani 1.000000 .
C30 C 0.3105(9) 0.5387(4) 0.7172(9) 0.062(3) Uani 1.000000 .
C28 C 0.4375(9) 0.4629(4) 0.7700(7) 0.052(3) Uani 1.000000 .
C31 C 0.2643(8) 0.5175(4) 0.6214(9) 0.055(3) Uani 1.000000 .
C39 C 0.7891(9) 0.0332(4) 0.5494(9) 0.066(3) Uani 1.000000 .
C40 C 0.4796(8) 0.4341(4) 0.3772(8) 0.058(3) Uani 1.000000 .
C29 C 0.3969(10) 0.5129(5) 0.7887(9) 0.069(3) Uani 1.000000 .
H2a H 0.670(6) 0.236(3) 0.824(5) 0.01(2) Uiso 1.000000 .
H37 H 0.6859(6) 0.1389(3) 0.8337(5) 0.031(2) Uiso 1.000000 R
H36 H 0.6077(7) 0.0475(3) 0.7890(6) 0.040(2) Uiso 1.000000 R
H35 H 0.4249(7) 0.0398(3) 0.7001(6) 0.041(2) Uiso 1.000000 R
H34 H 0.3215(6) 0.1242(3) 0.6506(5) 0.032(2) Uiso 1.000000 R
H28 H 0.4973(9) 0.4455(4) 0.8222(7) 0.062(3) Uiso 1.000000 R
H29 H 0.4295(10) 0.5307(5) 0.8537(9) 0.082(4) Uiso 1.000000 R
H30 H 0.2815(9) 0.5726(4) 0.7349(9) 0.074(4) Uiso 1.000000 R
H31 H 0.2053(8) 0.5370(4) 0.5718(9) 0.066(3) Uiso 1.000000 R
H32 H 0.2783(8) 0.4484(4) 0.5292(7) 0.056(3) Uiso 1.000000 R
H25 H 0.5144(5) 0.3535(3) 0.7916(5) 0.0217(19) Uiso 1.000000 R
H26a H 0.3846(7) 0.3661(3) 0.5839(6) 0.045(2) Uiso 1.000000 R
H26b H 0.5003(7) 0.3948(3) 0.6288(6) 0.045(2) Uiso 1.000000 R
H39a H 0.8468(9) 0.0413(4) 0.6163(9) 0.079(4) Uiso 1.000000 R
H39b H 0.7938(9) 0.0626(4) 0.5005(9) 0.079(4) Uiso 1.000000 R
H40a H 0.5150(8) 0.4216(4) 0.4491(8) 0.070(3) Uiso 1.000000 R
H40b H 0.5322(8) 0.4562(4) 0.3594(8) 0.070(3) Uiso 1.000000 R
H2b H 0.599(7) 0.251(4) 0.857(7) 0.05(3) Uiso 1.000000 .
H1a H 0.3767(4) 0.2449(2) 0.6128(4) 0.0202(15) Uiso 1.000000 R
H1b H 0.3025(4) 0.2208(2) 0.6554(4) 0.0202(15) Uiso 1.000000 R

loop_
_atom_site_aniso_label
_atom_site_aniso_U_11
_atom_site_aniso_U_22
_atom_site_aniso_U_33
_atom_site_aniso_U_12
_atom_site_aniso_U_13
_atom_site_aniso_U_23
Cl2 0.0717(19) 0.0556(15) 0.0544(16) -0.0032(14) 0.0188(14) -0.0049(12)
Cl1 0.069(2) 0.0679(18) 0.101(2) 0.0024(15) 0.0419(18) 0.0172(16)
Cl4 0.121(3) 0.0404(15) 0.090(2) -0.0204(17) 0.025(2) -0.0161(14)
Cl3 0.076(2) 0.093(2) 0.148(3) 0.0045(19) 0.063(2) -0.017(2)
F16 0.020(2) 0.029(2) 0.026(2) 0.0054(18) 0.009(2) -0.0037(18)
F10 0.040(3) 0.025(2) 0.026(3) 0.008(2) 0.019(2) -0.0023(18)
F15 0.045(3) 0.033(2) 0.023(3) -0.012(2) 0.015(2) 0.0001(18)
F20 0.025(2) 0.041(2) 0.019(2) 0.011(2) 0.0100(19) 0.0047(18)
F5 0.028(2) 0.031(2) 0.025(2) -0.010(2) 0.012(2) 0.0023(18)
F17 0.028(2) 0.030(2) 0.047(3) 0.008(2) 0.023(2) -0.004(2)
F6 0.028(2) 0.034(2) 0.019(2) 0.0022(19) 0.0053(19) -0.0044(18)
F11 0.039(3) 0.036(2) 0.017(2) -0.007(2) 0.007(2) 0.0012(18)
F1 0.036(3) 0.047(3) 0.032(3) -0.018(2) 0.014(2) -0.012(2)
F19 0.033(3) 0.042(3) 0.025(3) -0.001(2) 0.011(2) -0.008(2)
F7 0.024(2) 0.043(3) 0.036(3) 0.006(2) 0.004(2) 0.008(2)
F12 0.030(3) 0.048(3) 0.035(3) -0.011(2) 0.001(2) -0.005(2)
F9 0.053(3) 0.036(2) 0.043(3) 0.018(2) 0.034(3) 0.000(2)
F4 0.050(3) 0.040(3) 0.050(3) -0.013(2) 0.037(3) 0.008(2)
F18 0.046(3) 0.050(3) 0.031(2) -0.001(2) 0.024(2) -0.016(2)
F13 0.034(3) 0.044(3) 0.057(3) -0.019(2) 0.021(2) -0.007(2)
F2 0.049(3) 0.072(4) 0.019(3) 0.005(3) 0.009(2) -0.006(2)
F3 0.068(4) 0.062(3) 0.022(2) 0.004(3) 0.026(2) 0.009(2)
F8 0.033(3) 0.052(3) 0.058(3) 0.025(2) 0.023(3) 0.014(2)
F14 0.059(3) 0.042(3) 0.048(3) -0.023(3) 0.035(3) 0.000(2)
N1 0.018(3) 0.017(3) 0.018(3) -0.001(3) 0.010(3) 0.003(2)
N2 0.021(4) 0.013(3) 0.019(4) 0.000(3) 0.012(3) -0.001(2)
C24 0.011(4) 0.023(4) 0.010(4) 0.006(3) 0.002(3) 0.004(3)
C20 0.019(4) 0.022(4) 0.013(4) -0.003(3) 0.006(3) -0.002(3)
C23 0.025(4) 0.027(4) 0.005(4) -0.006(3) -0.002(3) -0.002(3)
C38 0.021(4) 0.012(3) 0.011(4) -0.002(3) 0.004(3) 0.000(3)
C1 0.018(4) 0.017(3) 0.020(4) 0.005(3) 0.008(3) -0.002(3)
C33 0.022(4) 0.016(3) 0.011(4) -0.001(3) 0.008(3) -0.003(3)
C25 0.025(4) 0.014(3) 0.024(4) 0.002(3) 0.020(4) 0.002(3)
C13 0.019(4) 0.013(3) 0.027(4) 0.006(3) 0.014(4) -0.002(3)
C19 0.025(4) 0.010(3) 0.028(4) 0.001(3) 0.020(4) 0.002(3)
C6 0.026(4) 0.017(3) 0.016(4) 0.007(3) 0.008(4) 0.005(3)
C9 0.021(4) 0.028(4) 0.021(4) -0.002(3) 0.011(4) 0.005(3)
C21 0.028(4) 0.016(4) 0.040(5) -0.003(3) 0.025(4) -0.008(3)
C7 0.025(4) 0.018(3) 0.019(4) -0.002(3) 0.019(4) 0.002(3)
C8 0.026(4) 0.027(4) 0.019(4) -0.001(3) 0.015(4) 0.000(3)
C4 0.042(5) 0.040(4) 0.014(4) 0.017(4) 0.022(4) 0.011(3)
C2 0.026(4) 0.022(4) 0.033(5) 0.002(3) 0.019(4) 0.001(3)
C18 0.032(4) 0.017(4) 0.021(4) 0.000(3) 0.016(4) -0.001(3)
C11 0.038(5) 0.022(4) 0.025(5) 0.008(4) 0.026(4) 0.005(3)
C12 0.023(4) 0.024(4) 0.013(4) -0.001(3) 0.010(3) -0.001(3)
C5 0.031(4) 0.023(4) 0.026(5) 0.007(4) 0.018(4) 0.007(3)
C14 0.030(4) 0.016(4) 0.025(4) 0.005(3) 0.015(4) 0.004(3)
C15 0.023(4) 0.027(4) 0.016(4) 0.000(3) 0.003(4) -0.006(3)
C34 0.031(5) 0.027(4) 0.027(4) -0.007(4) 0.015(4) -0.002(3)
C16 0.027(5) 0.022(4) 0.061(6) -0.007(4) 0.032(5) -0.006(4)
C3 0.036(5) 0.035(4) 0.011(4) 0.009(4) 0.007(4) -0.003(3)
C17 0.032(5) 0.024(4) 0.037(5) -0.001(4) 0.026(4) 0.000(3)
C22 0.035(5) 0.023(4) 0.014(4) -0.005(3) 0.017(4) -0.010(3)
C37 0.036(5) 0.019(4) 0.025(4) 0.005(3) 0.014(4) 0.003(3)
C10 0.026(4) 0.038(5) 0.047(6) 0.015(4) 0.028(4) 0.017(4)
C27 0.035(5) 0.013(4) 0.086(7) 0.004(4) 0.041(5) 0.013(4)
C36 0.042(5) 0.017(4) 0.043(5) 0.003(4) 0.018(4) -0.003(3)
C35 0.051(6) 0.011(4) 0.041(5) -0.005(4) 0.018(5) -0.001(3)
B2 0.025(5) 0.014(4) 0.023(5) 0.004(4) 0.016(4) 0.003(3)
B1 0.025(5) 0.014(4) 0.018(4) -0.000(4) 0.011(4) -0.003(3)
C32 0.056(6) 0.047(5) 0.052(6) -0.021(5) 0.037(5) 0.002(5)
C26 0.038(5) 0.046(5) 0.035(5) -0.001(4) 0.022(4) 0.001(4)
C30 0.079(8) 0.040(6) 0.091(9) 0.018(6) 0.060(7) 0.003(6)
C28 0.073(7) 0.033(5) 0.052(6) -0.007(5) 0.028(6) -0.004(5)
C31 0.061(7) 0.039(5) 0.079(8) 0.017(5) 0.043(6) 0.026(5)
C39 0.067(7) 0.050(6) 0.078(8) -0.009(6) 0.025(6) -0.004(5)
C40 0.053(6) 0.048(6) 0.057(6) -0.013(5) 0.004(5) 0.005(5)
C29 0.076(8) 0.066(7) 0.082(8) 0.014(7) 0.051(7) 0.006(6)

loop_
_atom_type_symbol
_atom_type_scat_dispersion_real
_atom_type_scat_dispersion_imag
_atom_type_scat_Cromer_Mann_a1
_atom_type_scat_Cromer_Mann_a2
_atom_type_scat_Cromer_Mann_a3
_atom_type_scat_Cromer_Mann_a4
_atom_type_scat_Cromer_Mann_b1
_atom_type_scat_Cromer_Mann_b2
_atom_type_scat_Cromer_Mann_b3
_atom_type_scat_Cromer_Mann_b4
_atom_type_scat_Cromer_Mann_c
_atom_type_scat_source
_atom_type_scat_dispersion_source
B 0.00156 0.00068 2.05450 1.33260 1.09790 0.70680 23.21850 1.02100 60.34980 0.14030 -0.19320 'International Tables Volume C Table 6.1.1.4 (pp. 500-502)' 'Brennan, Cowan, Rev. Sci. Instrum., 1992, 63, 850'
C 0.00313 0.00162 2.31000 1.02000 1.58860 0.86500 20.84390 10.20750 0.56870 51.65120 0.21560 'International Tables Volume C Table 6.1.1.4 (pp. 500-502)' 'Brennan, Cowan, Rev. Sci. Instrum., 1992, 63, 850'
Cl 0.14908 0.15974 11.46040 7.19640 6.25560 1.64550 0.01040 1.16620 18.51940 47.77840 -9.55740 'International Tables Volume C Table 6.1.1.4 (pp. 500-502)' 'Brennan, Cowan, Rev. Sci. Instrum., 1992, 63, 850'
F 0.01756 0.01033 3.53920 2.64120 1.51700 1.02430 10.28250 4.29440 0.26150 26.14760 0.27760 'International Tables Volume C Table 6.1.1.4 (pp. 500-502)' 'Brennan, Cowan, Rev. Sci. Instrum., 1992, 63, 850'
H 0.00000 0.00000 0.49300 0.32291 0.14019 0.04081 10.51090 26.12570 3.14236 57.79970 0.00304 'International Tables Volume C Table 6.1.1.4 (pp. 500-502)' 'Brennan, Cowan, Rev. Sci. Instrum., 1992, 63, 850'
N 0.00612 0.00332 12.21260 3.13220 2.01250 1.16630 0.00570 9.89330 28.99750 0.58260 -11.52900 'International Tables Volume C Table 6.1.1.4 (pp. 500-502)' 'Brennan, Cowan, Rev. Sci. Instrum., 1992, 63, 850'

loop_
_geom_angle_atom_site_label_1
_geom_angle_atom_site_label_2
_geom_angle_atom_site_label_3
_geom_angle
_geom_angle_site_symmetry_1
_geom_angle_site_symmetry_3
_geom_angle_publ_flag
B1 N1 C33 120.4(5) . . ?
H1a N1 C33 107.2(3) . . ?
H1a N1 B1 107.2(3) . . ?
H1b N1 C33 107.2(3) . . ?
H1b N1 B1 107.2(3) . . ?
H1b N1 H1a 106.9 . . ?
B2 N2 C38 118.2(5) . . ?
H2a N2 C38 107(5) . . ?
H2a N2 B2 108(5) . . ?
H2b N2 C38 106(6) . . ?
H2b N2 B2 115(6) . . ?
H2b N2 H2a 100(7) . . ?
C23 C24 F20 113.9(6) . . ?
C19 C24 F20 120.5(6) . . ?
C19 C24 C23 125.6(6) . . ?
C19 C20 F16 120.2(6) . . ?
C21 C20 F16 116.0(6) . . ?
C21 C20 C19 123.8(6) . . ?
C24 C23 F19 121.7(6) . . ?
C22 C23 F19 119.2(6) . . ?
C22 C23 C24 119.1(6) . . ?
C33 C38 N2 123.3(6) . . ?
C37 C38 N2 117.5(6) . . ?
C37 C38 C33 119.2(6) . . ?
C2 C1 C6 113.1(6) . . ?
B1 C1 C6 118.9(6) . . ?
B1 C1 C2 127.6(6) . . ?
C38 C33 N1 123.8(5) . . ?
C34 C33 N1 117.6(6) . . ?
C34 C33 C38 118.6(6) . . ?
B1 C25 B2 117.2(5) . . ?
C26 C25 B2 112.3(5) . . ?
C26 C25 B1 115.9(6) . . ?
H25 C25 B2 102.9(4) . . ?
H25 C25 B1 102.9(3) . . ?
H25 C25 C26 102.9(4) . . ?
C14 C13 C18 112.1(6) . . ?
B2 C13 C18 121.0(6) . . ?
B2 C13 C14 126.8(6) . . ?
C20 C19 C24 112.9(6) . . ?
B2 C19 C24 130.7(6) . . ?
B2 C19 C20 116.2(6) . . ?
C1 C6 F5 119.3(6) . . ?
C5 C6 F5 116.4(6) . . ?
C5 C6 C1 124.3(7) . . ?
C8 C9 F7 121.9(6) . . ?
C10 C9 F7 121.1(7) . . ?
C10 C9 C8 117.0(7) . . ?
C20 C21 F17 119.4(7) . . ?
C22 C21 F17 121.1(6) . . ?
C22 C21 C20 119.4(7) . . ?
C12 C7 C8 112.3(6) . . ?
B1 C7 C8 128.1(6) . . ?
B1 C7 C12 119.2(6) . . ?
C9 C8 F6 114.4(6) . . ?
C7 C8 F6 118.7(6) . . ?
C7 C8 C9 126.9(6) . . ?
C5 C4 F3 120.9(7) . . ?
C3 C4 F3 120.4(7) . . ?
C3 C4 C5 118.7(6) . . ?
C1 C2 F1 120.9(6) . . ?
C3 C2 F1 115.3(6) . . ?
C3 C2 C1 123.7(7) . . ?
C13 C18 F15 119.9(6) . . ?
C17 C18 F15 116.3(6) . . ?
C17 C18 C13 123.7(7) . . ?
C12 C11 F9 119.4(6) . . ?
C10 C11 F9 120.1(7) . . ?
C10 C11 C12 120.5(6) . . ?
C7 C12 F10 120.5(6) . . ?
C11 C12 F10 116.0(6) . . ?
C11 C12 C7 123.5(6) . . ?
C6 C5 F4 119.7(7) . . ?
C4 C5 F4 120.1(6) . . ?
C4 C5 C6 120.2(7) . . ?
C13 C14 F11 118.5(6) . . ?
C15 C14 F11 114.7(6) . . ?
C15 C14 C13 126.7(6) . . ?
C14 C15 F12 122.0(6) . . ?
C16 C15 F12 119.7(7) . . ?
C16 C15 C14 118.2(7) . . ?
C35 C34 C33 121.5(7) . . ?
H34 C34 C33 119.3(4) . . ?
H34 C34 C35 119.3(5) . . ?
C15 C16 F13 119.9(7) . . ?
C17 C16 F13 121.1(7) . . ?
C17 C16 C15 119.0(7) . . ?
C4 C3 F2 120.3(6) . . ?
C2 C3 F2 119.7(7) . . ?
C2 C3 C4 120.0(7) . . ?
C18 C17 F14 120.8(7) . . ?
C16 C17 F14 119.0(7) . . ?
C16 C17 C18 120.2(7) . . ?
C23 C22 F18 120.6(6) . . ?
C21 C22 F18 120.4(6) . . ?
C21 C22 C23 119.1(6) . . ?
C36 C37 C38 121.2(7) . . ?
H37 C37 C38 119.4(4) . . ?
H37 C37 C36 119.4(5) . . ?
C9 C10 F8 118.9(7) . . ?
C11 C10 F8 121.3(7) . . ?
C11 C10 C9 119.7(7) . . ?
C26 C27 C32 114.7(8) . . ?
C28 C27 C32 120.3(8) . . ?
C28 C27 C26 124.6(8) . . ?
C35 C36 C37 119.8(7) . . ?
H36 C36 C37 120.1(5) . . ?
H36 C36 C35 120.1(4) . . ?
C36 C35 C34 119.6(7) . . ?
H35 C35 C34 120.2(5) . . ?
H35 C35 C36 120.2(4) . . ?
C25 B2 N2 104.9(5) . . ?
C13 B2 N2 107.1(6) . . ?
C13 B2 C25 110.4(5) . . ?
C19 B2 N2 102.8(5) . . ?
C19 B2 C25 123.9(6) . . ?
C19 B2 C13 106.4(5) . . ?
C1 B1 N1 103.7(5) . . ?
C25 B1 N1 105.8(5) . . ?
C25 B1 C1 121.1(6) . . ?
C7 B1 N1 107.7(5) . . ?
C7 B1 C1 107.1(5) . . ?
C7 B1 C25 110.6(5) . . ?
C31 C32 C27 116.4(8) . . ?
H32 C32 C27 121.8(5) . . ?
H32 C32 C31 121.8(6) . . ?
C27 C26 C25 117.1(6) . . ?
H26a C26 C25 108.0(4) . . ?
H26a C26 C27 108.0(5) . . ?
H26b C26 C25 108.0(4) . . ?
H26b C26 C27 108.0(4) . . ?
H26b C26 H26a 107.3 . . ?
C29 C30 C31 122.1(9) . . ?
H30 C30 C31 118.9(6) . . ?
H30 C30 C29 118.9(7) . . ?
C29 C28 C27 120.8(10) . . ?
H28 C28 C27 119.6(5) . . ?
H28 C28 C29 119.6(7) . . ?
C30 C31 C32 118.6(9) . . ?
H31 C31 C32 120.7(6) . . ?
H31 C31 C30 120.7(6) . . ?
Cl1 C39 Cl2 111.6(6) . . ?
H39a C39 Cl2 109.3(4) . . ?
H39a C39 Cl1 109.3(4) . . ?
H39b C39 Cl2 109.3(4) . . ?
H39b C39 Cl1 109.3(4) . . ?
H39b C39 H39a 108.0 . . ?
Cl3 C40 Cl4 113.1(6) . . ?
H40a C40 Cl4 109.0(3) . . ?
H40a C40 Cl3 109.0(4) . . ?
H40b C40 Cl4 109.0(4) . . ?
H40b C40 Cl3 109.0(4) . . ?
H40b C40 H40a 107.8 . . ?
C28 C29 C30 121.6(11) . . ?
H29 C29 C30 119.2(7) . . ?
H29 C29 C28 119.2(7) . . ?

loop_
_geom_bond_atom_site_label_1
_geom_bond_atom_site_label_2
_geom_bond_distance
_geom_bond_site_symmetry_2
_geom_bond_publ_flag
Cl2 C39 1.748(10) . ?
Cl1 C39 1.785(11) . ?
Cl4 C40 1.729(10) . ?
Cl3 C40 1.725(11) . ?
F16 C20 1.360(8) . ?
F10 C12 1.335(8) . ?
F15 C18 1.334(8) . ?
F20 C24 1.370(7) . ?
F5 C6 1.351(8) . ?
F17 C21 1.344(8) . ?
F6 C8 1.385(8) . ?
F11 C14 1.371(8) . ?
F1 C2 1.350(8) . ?
F19 C23 1.327(8) . ?
F7 C9 1.324(8) . ?
F12 C15 1.338(8) . ?
F9 C11 1.347(8) . ?
F4 C5 1.350(8) . ?
F18 C22 1.339(7) . ?
F13 C16 1.347(8) . ?
F2 C3 1.348(8) . ?
F3 C4 1.343(8) . ?
F8 C10 1.344(8) . ?
F14 C17 1.329(8) . ?
N1 C33 1.469(8) . ?
N1 B1 1.658(9) . ?
N1 H1a 0.9200 . ?
N1 H1b 0.9200 . ?
N2 C38 1.455(8) . ?
N2 B2 1.657(9) . ?
N2 H2a 0.82(7) . ?
N2 H2b 0.87(9) . ?
C24 C23 1.369(9) . ?
C24 C19 1.365(9) . ?
C20 C19 1.405(9) . ?
C20 C21 1.387(9) . ?
C23 C22 1.381(10) . ?
C38 C33 1.394(10) . ?
C38 C37 1.394(9) . ?
C1 C6 1.401(10) . ?
C1 C2 1.388(10) . ?
C1 B1 1.663(10) . ?
C33 C34 1.387(9) . ?
C25 B2 1.640(10) . ?
C25 B1 1.653(10) . ?
C25 C26 1.554(10) . ?
C25 H25 1.0000 . ?
C13 C18 1.411(9) . ?
C13 C14 1.387(10) . ?
C13 B2 1.647(10) . ?
C19 B2 1.687(10) . ?
C6 C5 1.374(9) . ?
C9 C8 1.389(10) . ?
C9 C10 1.383(11) . ?
C21 C22 1.363(10) . ?
C7 C8 1.376(10) . ?
C7 C12 1.406(9) . ?
C7 B1 1.649(11) . ?
C4 C5 1.363(10) . ?
C4 C3 1.373(11) . ?
C2 C3 1.392(10) . ?
C18 C17 1.376(10) . ?
C11 C12 1.377(10) . ?
C11 C10 1.364(11) . ?
C14 C15 1.367(10) . ?
C15 C16 1.385(10) . ?
C34 C35 1.388(10) . ?
C34 H34 0.9500 . ?
C16 C17 1.381(11) . ?
C37 C36 1.377(10) . ?
C37 H37 0.9500 . ?
C27 C32 1.448(12) . ?
C27 C26 1.540(11) . ?
C27 C28 1.353(12) . ?
C36 C35 1.368(12) . ?
C36 H36 0.9500 . ?
C35 H35 0.9500 . ?
C32 C31 1.453(13) . ?
C32 H32 0.9500 . ?
C26 H26a 0.9900 . ?
C26 H26b 0.9900 . ?
C30 C31 1.353(14) . ?
C30 C29 1.356(15) . ?
C30 H30 0.9500 . ?
C28 C29 1.343(14) . ?
C28 H28 0.9500 . ?
C31 H31 0.9500 . ?
C39 H39a 0.9900 . ?
C39 H39b 0.9900 . ?
C40 H40a 0.9900 . ?
C40 H40b 0.9900 . ?
C29 H29 0.9500 . ?

loop_
_geom_torsion_atom_site_label_1
_geom_torsion_atom_site_label_2
_geom_torsion_atom_site_label_3
_geom_torsion_atom_site_label_4
_geom_torsion
_geom_torsion_site_symmetry_1
_geom_torsion_site_symmetry_2
_geom_torsion_site_symmetry_3
_geom_torsion_site_symmetry_4
_geom_torsion_publ_flag
F16 C20 C19 C24 -178.2(6) . . . . ?
F16 C20 C19 B2 6.0(7) . . . . ?
F16 C20 C21 F17 -2.0(6) . . . . ?
F16 C20 C21 C22 -179.9(6) . . . . ?
F10 C12 C7 C8 -178.9(6) . . . . ?
F10 C12 C7 B1 -5.1(7) . . . . ?
F10 C12 C11 F9 -0.3(7) . . . . ?
F10 C12 C11 C10 177.9(6) . . . . ?
F15 C18 C13 C14 -178.5(6) . . . . ?
F15 C18 C13 B2 -1.3(7) . . . . ?
F15 C18 C17 F14 -0.6(7) . . . . ?
F15 C18 C17 C16 179.4(6) . . . . ?
F20 C24 C23 F19 2.4(6) . . . . ?
F20 C24 C23 C22 -178.1(5) . . . . ?
F20 C24 C19 C20 176.8(6) . . . . ?
F20 C24 C19 B2 -8.2(8) . . . . ?
F5 C6 C1 C2 178.9(6) . . . . ?
F5 C6 C1 B1 6.1(7) . . . . ?
F5 C6 C5 F4 1.2(7) . . . . ?
F5 C6 C5 C4 -178.5(6) . . . . ?
F17 C21 C20 C19 178.8(6) . . . . ?
F17 C21 C22 F18 0.4(7) . . . . ?
F17 C21 C22 C23 179.9(6) . . . . ?
F6 C8 C9 F7 -1.3(7) . . . . ?
F6 C8 C9 C10 -178.2(6) . . . . ?
F6 C8 C7 C12 178.9(6) . . . . ?
F6 C8 C7 B1 5.8(8) . . . . ?
F11 C14 C13 C18 179.5(6) . . . . ?
F11 C14 C13 B2 2.5(8) . . . . ?
F11 C14 C15 F12 0.4(7) . . . . ?
F11 C14 C15 C16 179.7(6) . . . . ?
F1 C2 C1 C6 -179.3(6) . . . . ?
F1 C2 C1 B1 -7.2(8) . . . . ?
F1 C2 C3 F2 -1.4(7) . . . . ?
F1 C2 C3 C4 -179.5(6) . . . . ?
F19 C23 C24 C19 -179.1(6) . . . . ?
F19 C23 C22 F18 0.7(7) . . . . ?
F19 C23 C22 C21 -178.9(6) . . . . ?
F7 C9 C8 C7 177.1(6) . . . . ?
F7 C9 C10 F8 0.6(7) . . . . ?
F7 C9 C10 C11 -178.2(7) . . . . ?
F12 C15 C14 C13 -178.2(6) . . . . ?
F12 C15 C16 F13 0.5(7) . . . . ?
F12 C15 C16 C17 179.4(6) . . . . ?
F9 C11 C12 C7 -178.9(6) . . . . ?
F9 C11 C10 F8 0.9(8) . . . . ?
F9 C11 C10 C9 179.7(6) . . . . ?
F4 C5 C6 C1 -179.6(6) . . . . ?
F4 C5 C4 F3 0.5(8) . . . . ?
F4 C5 C4 C3 -179.4(6) . . . . ?
F18 C22 C23 C24 -178.9(6) . . . . ?
F18 C22 C21 C20 178.3(6) . . . . ?
F13 C16 C15 C14 -178.8(6) . . . . ?
F13 C16 C17 F14 -1.2(8) . . . . ?
F13 C16 C17 C18 178.7(6) . . . . ?
F2 C3 C4 F3 0.2(8) . . . . ?
F2 C3 C4 C5 -179.9(7) . . . . ?
F2 C3 C2 C1 -179.6(6) . . . . ?
F3 C4 C5 C6 -179.7(6) . . . . ?
F3 C4 C3 C2 178.3(7) . . . . ?
F8 C10 C9 C8 177.6(6) . . . . ?
F8 C10 C11 C12 -177.3(6) . . . . ?
F14 C17 C18 C13 179.1(6) . . . . ?
F14 C17 C16 C15 179.9(7) . . . . ?
N1 C33 C38 N2 4.8(7) . . . . ?
N1 C33 C38 C37 -176.0(6) . . . . ?
N1 C33 C34 C35 176.7(6) . . . . ?
N1 B1 C1 C6 -51.5(6) . . . . ?
N1 B1 C1 C2 136.8(5) . . . . ?
N1 B1 C25 B2 -38.6(6) . . . . ?
N1 B1 C25 C26 97.8(6) . . . . ?
N1 B1 C7 C8 -27.9(7) . . . . ?
N1 B1 C7 C12 159.4(5) . . . . ?
N2 C38 C33 C34 -177.1(6) . . . . ?
N2 C38 C37 C36 178.3(6) . . . . ?
N2 B2 C25 B1 -38.6(6) . . . . ?
N2 B2 C25 C26 -176.4(5) . . . . ?
N2 B2 C13 C18 154.0(5) . . . . ?
N2 B2 C13 C14 -29.2(7) . . . . ?
N2 B2 C19 C24 128.6(5) . . . . ?
N2 B2 C19 C20 -56.5(6) . . . . ?
C24 C23 C22 C21 1.6(8) . . . . ?
C24 C19 C20 C21 1.0(7) . . . . ?
C24 C19 B2 C25 10.5(8) . . . . ?
C24 C19 B2 C13 -119.0(7) . . . . ?
C20 C19 B2 C25 -174.6(5) . . . . ?
C20 C19 B2 C13 55.9(6) . . . . ?
C20 C21 C22 C23 -2.1(8) . . . . ?
C38 C33 C34 C35 -1.6(8) . . . . ?
C38 C37 C36 C35 -0.8(8) . . . . ?
C1 C6 C5 C4 0.6(8) . . . . ?
C1 C2 C3 C4 2.3(8) . . . . ?
C1 B1 C25 B2 78.7(7) . . . . ?
C1 B1 C25 C26 -144.9(6) . . . . ?
C1 B1 C7 C8 -138.9(5) . . . . ?
C1 B1 C7 C12 48.4(6) . . . . ?
C33 C34 C35 C36 -0.2(8) . . . . ?
C25 B2 C13 C18 -92.3(6) . . . . ?
C25 B2 C13 C14 84.5(6) . . . . ?
C25 B1 C7 C8 87.3(6) . . . . ?
C25 B1 C7 C12 -85.4(6) . . . . ?
C25 C26 C27 C32 -144.8(7) . . . . ?
C25 C26 C27 C28 42.6(9) . . . . ?
C13 C18 C17 C16 -0.8(8) . . . . ?
C13 C14 C15 C16 1.1(8) . . . . ?
C6 C5 C4 C3 0.4(8) . . . . ?
C9 C8 C7 C12 0.7(8) . . . . ?
C9 C8 C7 B1 -172.5(6) . . . . ?
C9 C10 C11 C12 1.5(9) . . . . ?
C7 C12 C11 C10 -0.7(8) . . . . ?
C18 C17 C16 C15 -0.2(8) . . . . ?
C14 C15 C16 C17 0.1(8) . . . . ?
C34 C35 C36 C37 1.4(9) . . . . ?
C27 C32 C31 C30 1.9(9) . . . . ?
C27 C28 C29 C30 1.3(11) . . . . ?
C32 C31 C30 C29 2.3(11) . . . . ?
